data_2312054
loop_
_publ_author_name
'Yennawar, Hemant P.'
'Mal, Tapas K.'
'Pacheco, Carlos N.'
'Lagalante, Anthony F.'
'Olsen, Mark A.'
'Russell, Michael W.'
'Muench, Grace C.'
'Moyer, Quentin J.'
'Silverberg, Lee J.'

_publ_section_title
;
 Crystal structures of the sulfones of
 2,3-diphenyl-2,3-di-hydro-4<i>H</i>-1,3-benzo-thia-zin-4-one and
 2,3-diphenyl-2,3-di-hydro-4<i>H</i>-pyrido[3,2-<i>e</i>][1,3]thia-zin-4-one.
;
_journal_issue 'Pt 3'
_journal_name_full 'Acta crystallographica. Section E, Crystallographic communications'
_journal_page_first 221
_journal_page_last 225
_journal_paper_doi 10.1107/S2056989023001524
_journal_volume 79
_journal_year 2023
_chemical_formula_iupac 'C20 H15 N O3 S'
_chemical_formula_moiety 'C20 H15 N O3 S'
_chemical_formula_sum 'C20 H15 N O3 S'
_chemical_formula_weight 349.39
_chemical_name_systematic
;
2,3-Diphenyl-2,3-dihydro-4<i>H</i>-1,3-benzothiazine-1,1,4-trione
;
_space_group_crystal_system monoclinic
_space_group_IT_number 14
_space_group_name_Hall '-P 2yn'
_space_group_name_H-M_alt 'P 1 21/n 1'
_atom_sites_solution_hydrogens geom
_atom_sites_solution_primary iterative
_cell_angle_alpha 90
_cell_angle_beta 97.394(7)
_cell_angle_gamma 90
_cell_formula_units_Z 8
_cell_length_a 6.8530(6)
_cell_length_b 25.7472(15)
_cell_length_c 19.0240(12)
_cell_measurement_reflns_used 6963
_cell_measurement_temperature 173.00(10)
_cell_measurement_theta_max 70.6360
_cell_measurement_theta_min 2.8820
_cell_volume 3328.8(4)
_computing_cell_refinement
;
CrysAlisPro 1.171.42.63a (Rigaku OD, 2022)
;
_computing_data_collection
;
CrysAlisPro 1.171.42.63a (Rigaku OD, 2022)
;
_computing_data_reduction
;
CrysAlisPro 1.171.42.63a (Rigaku OD, 2022)
;
_computing_molecular_graphics
;
Olex2 1.3-ac4 (Dolomanov <i>et al.</i>,  2009)
;
_computing_publication_material
;
Olex2 1.3-ac4 (Dolomanov <i>et al.</i>,  2009)
;
_computing_structure_refinement
;
<i>SHELXL2018/3</i> (Sheldrick, 2015)
;
_computing_structure_solution
;
<i>olex2.solve</i> 1.3-ac4 (Bourhis <i>et al.</i>,  2015)
;
_diffrn_ambient_temperature 173.00(10)
_diffrn_detector 'Hybrid Pixel Array Detector'
_diffrn_detector_area_resol_mean 10.0000
_diffrn_measured_fraction_theta_full 0.999
_diffrn_measured_fraction_theta_max 0.945
_diffrn_measurement_device 'four-circle diffractometer'
_diffrn_measurement_device_type 'ROD, Synergy Custom system, HyPix-Arc 150'
_diffrn_measurement_method '\w scans'
_diffrn_radiation_monochromator mirror
_diffrn_radiation_probe x-ray
_diffrn_radiation_type 'Cu K\a'
_diffrn_radiation_wavelength 1.54184
_diffrn_reflns_av_R_equivalents 0.0743
_diffrn_reflns_av_unetI/netI 0.0828
_diffrn_reflns_limit_h_max 8
_diffrn_reflns_limit_h_min -8
_diffrn_reflns_limit_k_max 31
_diffrn_reflns_limit_k_min -31
_diffrn_reflns_limit_l_max 18
_diffrn_reflns_limit_l_min -23
_diffrn_reflns_number 21581
_diffrn_reflns_theta_full 67.684
_diffrn_reflns_theta_max 75.667
_diffrn_reflns_theta_min 2.904
_diffrn_source 'Rotating-anode X-ray tube'
_exptl_absorpt_coefficient_mu 1.890
_exptl_absorpt_correction_T_max 1.00000
_exptl_absorpt_correction_T_min 0.64941
_exptl_absorpt_correction_type multi-scan
_exptl_absorpt_process_details
;
(CrysAlisPro; Rigaku OD, 2022)
;
_exptl_crystal_colour 'clear colourless'
_exptl_crystal_density_diffrn 1.394
_exptl_crystal_description block
_exptl_crystal_F_000 1456
_exptl_crystal_size_max 0.2
_exptl_crystal_size_mid 0.06
_exptl_crystal_size_min 0.04
_refine_diff_density_max 0.658
_refine_diff_density_min -1.061
_refine_ls_extinction_coef 0.0038(5)
_refine_ls_extinction_expression Fc^*^=kFc[1+0.001xFc^2^\l^3^/sin(2\q)]^-1/4^
_refine_ls_extinction_method
;
SHELXL2018/3 (Sheldrick 2015)
;
_refine_ls_goodness_of_fit_ref 1.098
_refine_ls_hydrogen_treatment constr
_refine_ls_matrix_type full
_refine_ls_number_parameters 452
_refine_ls_number_reflns 6557
_refine_ls_number_restraints 0
_refine_ls_restrained_S_all 1.098
_refine_ls_R_factor_all 0.1275
_refine_ls_R_factor_gt 0.0916
_refine_ls_shift/su_max 0.000
_refine_ls_shift/su_mean 0.000
_refine_ls_structure_factor_coef Fsqd
_refine_ls_weighting_details 'w=1/[\s^2^(Fo^2^)+(0.1722P)^2^+1.2363P] where P=(Fo^2^+2Fc^2^)/3'
_refine_ls_weighting_scheme calc
_refine_ls_wR_factor_gt 0.2487
_refine_ls_wR_factor_ref 0.2997
_reflns_number_gt 4087
_reflns_number_total 6557
_reflns_threshold_expression 'I > 2\s(I)'
_cod_data_source_file hb8054sup1.cif
_cod_data_source_block 1
_cod_database_code 2312054
_shelx_space_group_comment
;
The symmetry employed for this shelxl refinement is uniquely defined
by the following loop, which should always be used as a source of
symmetry information in preference to the above space-group names.
They are only intended as comments.
;
_shelx_estimated_absorpt_t_min 0.704
_shelx_estimated_absorpt_t_max 0.928

loop_
_space_group_symop_operation_xyz
'x, y, z'
'-x+1/2, y+1/2, -z+1/2'
'-x, -y, -z'
'x-1/2, -y-1/2, z-1/2'

loop_
_atom_site_type_symbol
_atom_site_label
_atom_site_fract_x
_atom_site_fract_y
_atom_site_fract_z
_atom_site_U_iso_or_equiv
_atom_site_adp_type
_atom_site_calc_flag
_atom_site_occupancy
_atom_site_disorder_assembly
_atom_site_disorder_group
S S1 0.62556(19) 0.74906(4) 0.62956(6) 0.0454(4) Uani d 1 . .
O O1 0.4248(5) 0.76270(12) 0.63479(18) 0.0532(9) Uani d 1 . .
O O2 0.7399(6) 0.78342(13) 0.59272(17) 0.0608(10) Uani d 1 . .
O O3 0.5497(5) 0.61116(11) 0.74902(16) 0.0456(8) Uani d 1 . .
N N1 0.6484(5) 0.69574(13) 0.74977(18) 0.0390(8) Uani d 1 . .
C C1 0.6386(7) 0.68627(17) 0.5944(2) 0.0407(10) Uani d 1 . .
C C2 0.6537(7) 0.6796(2) 0.5231(3) 0.0501(12) Uani d 1 . .
H H2 0.654648 0.708677 0.492500 0.060 Uiso calc 1 . .
C C3 0.6673(8) 0.6295(2) 0.4972(3) 0.0544(13) Uani d 1 . .
H H3 0.680789 0.624314 0.448640 0.065 Uiso calc 1 . .
C C4 0.6615(7) 0.58719(19) 0.5413(3) 0.0517(12) Uani d 1 . .
H H4 0.668259 0.553102 0.522656 0.062 Uiso calc 1 . .
C C5 0.6457(7) 0.59407(18) 0.6128(3) 0.0489(12) Uani d 1 . .
H H5 0.643583 0.564708 0.642941 0.059 Uiso calc 1 . .
C C6 0.6330(7) 0.64378(17) 0.6404(2) 0.0419(10) Uani d 1 . .
C C7 0.6090(7) 0.64872(16) 0.7171(2) 0.0424(10) Uani d 1 . .
C C8 0.7557(7) 0.73578(16) 0.7164(2) 0.0428(10) Uani d 1 . .
H H8 0.887282 0.721153 0.709704 0.051 Uiso calc 1 . .
C C9 0.7905(7) 0.78609(15) 0.7569(2) 0.0399(10) Uani d 1 . .
C C10 0.6351(7) 0.81491(17) 0.7762(2) 0.0464(11) Uani d 1 . .
H H10 0.504192 0.802207 0.766774 0.056 Uiso calc 1 . .
C C11 0.6728(9) 0.86284(18) 0.8097(2) 0.0537(13) Uani d 1 . .
H H11 0.566833 0.883072 0.822377 0.064 Uiso calc 1 . .
C C12 0.8631(8) 0.88091(18) 0.8244(3) 0.0515(12) Uani d 1 . .
H H12 0.888316 0.913247 0.847853 0.062 Uiso calc 1 . .
C C13 1.0162(8) 0.85202(19) 0.8050(3) 0.0533(13) Uani d 1 . .
H H13 1.147062 0.864694 0.814852 0.064 Uiso calc 1 . .
C C14 0.9815(8) 0.80463(18) 0.7713(2) 0.0490(12) Uani d 1 . .
H H14 1.088108 0.784884 0.758093 0.059 Uiso calc 1 . .
C C15 0.6318(7) 0.69896(16) 0.8253(2) 0.0429(11) Uani d 1 . .
C C16 0.7980(8) 0.69680(18) 0.8737(2) 0.0516(12) Uani d 1 . .
H H16 0.923333 0.691947 0.858343 0.062 Uiso calc 1 . .
C C17 0.7812(10) 0.7018(2) 0.9453(3) 0.0638(16) Uani d 1 . .
H H17 0.895753 0.700715 0.979190 0.077 Uiso calc 1 . .
C C18 0.6001(11) 0.7083(2) 0.9673(3) 0.0691(18) Uani d 1 . .
H H18 0.589298 0.712069 1.016297 0.083 Uiso calc 1 . .
C C19 0.4346(10) 0.7092(2) 0.9185(3) 0.0669(16) Uani d 1 . .
H H19 0.309207 0.713126 0.934068 0.080 Uiso calc 1 . .
C C20 0.4482(8) 0.70451(19) 0.8461(3) 0.0537(12) Uani d 1 . .
H H20 0.333554 0.705118 0.812218 0.064 Uiso calc 1 . .
S S2 0.13252(18) 0.49892(4) 0.65164(6) 0.0439(4) Uani d 1 . .
O O4 -0.0701(5) 0.48580(12) 0.65590(18) 0.0540(9) Uani d 1 . .
O O5 0.2516(6) 0.46129(12) 0.62200(17) 0.0565(10) Uani d 1 . .
O O6 0.0546(5) 0.64719(11) 0.74688(16) 0.0467(8) Uani d 1 . .
N N2 0.1453(6) 0.56260(13) 0.76148(18) 0.0408(9) Uani d 1 . .
C C21 0.1453(7) 0.55831(17) 0.6066(2) 0.0413(10) Uani d 1 . .
C C22 0.1579(7) 0.55769(18) 0.5345(2) 0.0481(11) Uani d 1 . .
H H22 0.161209 0.525749 0.509711 0.058 Uiso calc 1 . .
C C23 0.1655(8) 0.6047(2) 0.4994(2) 0.0506(12) Uani d 1 . .
H H23 0.174775 0.605013 0.449995 0.061 Uiso calc 1 . .
C C24 0.1596(7) 0.65089(18) 0.5357(3) 0.0506(12) Uani d 1 . .
H H24 0.164357 0.682885 0.511127 0.061 Uiso calc 1 . .
C C25 0.1468(7) 0.65103(18) 0.6081(2) 0.0461(11) Uani d 1 . .
H H25 0.145517 0.683064 0.632868 0.055 Uiso calc 1 . .
C C26 0.1357(7) 0.60427(17) 0.6446(2) 0.0403(10) Uani d 1 . .
C C27 0.1111(7) 0.60690(16) 0.7219(2) 0.0420(10) Uani d 1 . .
C C28 0.2553(7) 0.51938(16) 0.7368(2) 0.0419(10) Uani d 1 . .
H H28 0.387925 0.532827 0.729278 0.050 Uiso calc 1 . .
C C29 0.2872(8) 0.47302(16) 0.7859(2) 0.0454(11) Uani d 1 . .
C C30 0.1322(9) 0.44441(18) 0.8061(2) 0.0556(14) Uani d 1 . .
H H30 0.000299 0.454607 0.790836 0.067 Uiso calc 1 . .
C C31 0.1698(11) 0.4010(2) 0.8486(3) 0.0698(17) Uani d 1 . .
H H31 0.063439 0.381662 0.862724 0.084 Uiso calc 1 . .
C C32 0.3619(12) 0.3856(2) 0.8706(3) 0.078(2) Uani d 1 . .
H H32 0.386987 0.355338 0.898849 0.093 Uiso calc 1 . .
C C33 0.5153(11) 0.4141(2) 0.8514(3) 0.0766(19) Uani d 1 . .
H H33 0.646738 0.404008 0.867541 0.092 Uiso calc 1 . .
C C34 0.4806(9) 0.4575(2) 0.8087(3) 0.0590(14) Uani d 1 . .
H H34 0.587839 0.476665 0.794842 0.071 Uiso calc 1 . .
C C35 0.1235(7) 0.56603(16) 0.8364(2) 0.0434(11) Uani d 1 . .
C C36 -0.0597(8) 0.5610(2) 0.8570(3) 0.0567(13) Uani d 1 . .
H H36 -0.172083 0.556851 0.822632 0.068 Uiso calc 1 . .
C C37 -0.0791(10) 0.5620(2) 0.9288(3) 0.0699(16) Uani d 1 . .
H H37 -0.205174 0.558456 0.944078 0.084 Uiso calc 1 . .
C C38 0.0863(11) 0.5680(3) 0.9778(3) 0.0791(19) Uani d 1 . .
H H38 0.073055 0.568055 1.026936 0.095 Uiso calc 1 . .
C C39 0.2698(11) 0.5741(3) 0.9570(3) 0.0789(19) Uani d 1 . .
H H39 0.381975 0.578891 0.991238 0.095 Uiso calc 1 . .
C C40 0.2890(9) 0.5731(2) 0.8853(2) 0.0570(13) Uani d 1 . .
H H40 0.414579 0.577332 0.869928 0.068 Uiso calc 1 . .

loop_
_atom_site_aniso_label
_atom_site_aniso_U_11
_atom_site_aniso_U_22
_atom_site_aniso_U_33
_atom_site_aniso_U_12
_atom_site_aniso_U_13
_atom_site_aniso_U_23
S1 0.0655(9) 0.0296(6) 0.0391(6) -0.0001(5) -0.0002(5) 0.0001(4)
O1 0.061(2) 0.0395(17) 0.057(2) 0.0105(16) -0.0017(16) -0.0030(15)
O2 0.097(3) 0.0413(19) 0.0443(18) -0.0202(18) 0.0095(18) 0.0079(15)
O3 0.058(2) 0.0301(15) 0.0467(17) -0.0032(14) 0.0004(14) -0.0002(13)
N1 0.053(2) 0.0259(17) 0.0377(19) -0.0017(15) 0.0038(16) -0.0035(14)
C1 0.050(3) 0.033(2) 0.039(2) 0.0015(19) 0.0021(18) -0.0064(18)
C2 0.057(3) 0.048(3) 0.042(3) -0.005(2) -0.003(2) 0.000(2)
C3 0.059(3) 0.057(3) 0.046(3) 0.000(3) 0.001(2) -0.013(2)
C4 0.060(3) 0.044(3) 0.050(3) 0.000(2) 0.002(2) -0.021(2)
C5 0.056(3) 0.035(2) 0.053(3) 0.003(2) -0.004(2) -0.008(2)
C6 0.055(3) 0.032(2) 0.038(2) 0.0004(19) 0.0021(19) -0.0066(18)
C7 0.054(3) 0.024(2) 0.048(3) 0.0027(19) 0.002(2) -0.0033(18)
C8 0.060(3) 0.025(2) 0.043(2) -0.0033(19) 0.007(2) -0.0053(18)
C9 0.056(3) 0.0244(19) 0.039(2) 0.0002(18) 0.0016(19) -0.0020(17)
C10 0.059(3) 0.032(2) 0.046(3) 0.001(2) -0.003(2) -0.003(2)
C11 0.080(4) 0.035(2) 0.044(3) 0.005(2) 0.000(2) -0.001(2)
C12 0.075(4) 0.030(2) 0.048(3) -0.010(2) 0.001(2) -0.005(2)
C13 0.061(3) 0.042(3) 0.055(3) -0.013(2) 0.001(2) -0.004(2)
C14 0.061(3) 0.038(2) 0.047(3) -0.007(2) 0.002(2) -0.001(2)
C15 0.062(3) 0.027(2) 0.039(2) -0.003(2) 0.006(2) -0.0033(18)
C16 0.069(3) 0.043(3) 0.039(2) -0.005(2) -0.007(2) 0.005(2)
C17 0.102(5) 0.047(3) 0.038(3) -0.004(3) -0.006(3) 0.001(2)
C18 0.128(6) 0.038(3) 0.043(3) -0.012(3) 0.020(3) -0.003(2)
C19 0.097(5) 0.047(3) 0.063(3) -0.009(3) 0.033(3) -0.014(3)
C20 0.067(3) 0.042(3) 0.055(3) 0.000(2) 0.017(2) -0.009(2)
S2 0.0639(8) 0.0257(5) 0.0396(6) 0.0007(5) -0.0026(5) -0.0015(4)
O4 0.063(2) 0.0390(17) 0.057(2) -0.0106(16) -0.0041(16) 0.0020(15)
O5 0.087(3) 0.0370(17) 0.0442(18) 0.0210(17) 0.0040(17) -0.0065(14)
O6 0.060(2) 0.0281(15) 0.0503(18) 0.0065(14) 0.0026(15) -0.0040(14)
N2 0.056(2) 0.0279(17) 0.0372(19) -0.0005(16) 0.0035(16) 0.0005(15)
C21 0.051(3) 0.031(2) 0.039(2) 0.0002(19) -0.0025(19) 0.0034(18)
C22 0.059(3) 0.041(2) 0.043(2) 0.006(2) 0.001(2) -0.006(2)
C23 0.061(3) 0.052(3) 0.038(2) 0.005(2) 0.004(2) 0.008(2)
C24 0.058(3) 0.037(2) 0.056(3) 0.001(2) 0.004(2) 0.016(2)
C25 0.053(3) 0.034(2) 0.050(3) 0.000(2) 0.000(2) 0.004(2)
C26 0.050(3) 0.032(2) 0.038(2) 0.0057(18) -0.0014(18) 0.0016(18)
C27 0.052(3) 0.029(2) 0.043(2) -0.0015(19) -0.0007(19) 0.0006(19)
C28 0.060(3) 0.030(2) 0.035(2) 0.001(2) 0.0034(19) -0.0011(18)
C29 0.071(3) 0.028(2) 0.035(2) 0.003(2) -0.002(2) -0.0009(18)
C30 0.091(4) 0.035(2) 0.041(3) -0.004(2) 0.007(2) 0.002(2)
C31 0.125(6) 0.038(3) 0.046(3) -0.002(3) 0.012(3) 0.003(2)
C32 0.142(7) 0.042(3) 0.045(3) 0.018(4) -0.004(4) 0.009(2)
C33 0.109(5) 0.057(3) 0.057(3) 0.023(4) -0.018(3) 0.004(3)
C34 0.079(4) 0.043(3) 0.049(3) 0.011(3) -0.013(3) 0.000(2)
C35 0.062(3) 0.030(2) 0.039(2) 0.003(2) 0.008(2) 0.0006(18)
C36 0.064(3) 0.053(3) 0.054(3) 0.003(3) 0.011(2) 0.009(2)
C37 0.087(5) 0.069(4) 0.057(3) 0.013(3) 0.022(3) 0.008(3)
C38 0.114(6) 0.076(4) 0.050(3) 0.006(4) 0.021(4) -0.005(3)
C39 0.106(5) 0.088(5) 0.040(3) -0.006(4) -0.003(3) -0.007(3)
C40 0.074(4) 0.055(3) 0.039(3) -0.005(3) -0.004(2) -0.005(2)

loop_
_atom_type_symbol
_atom_type_description
_atom_type_scat_dispersion_real
_atom_type_scat_dispersion_imag
_atom_type_scat_source
C C 0.0181 0.0091 'International Tables Vol C Tables 4.2.6.8 and 6.1.1.4'
H H 0.0000 0.0000 'International Tables Vol C Tables 4.2.6.8 and 6.1.1.4'
N N 0.0311 0.0180 'International Tables Vol C Tables 4.2.6.8 and 6.1.1.4'
O O 0.0492 0.0322 'International Tables Vol C Tables 4.2.6.8 and 6.1.1.4'
S S 0.3331 0.5567 'International Tables Vol C Tables 4.2.6.8 and 6.1.1.4'

loop_
_geom_angle_atom_site_label_1
_geom_angle_atom_site_label_2
_geom_angle_atom_site_label_3
_geom_angle_site_symmetry_1
_geom_angle_site_symmetry_3
_geom_angle
_geom_angle_publ_flag
O1 S1 C1 . . 110.4(2) ?
O1 S1 C8 . . 110.4(2) ?
O2 S1 O1 . . 118.4(2) ?
O2 S1 C1 . . 109.0(2) ?
O2 S1 C8 . . 109.2(2) ?
C1 S1 C8 . . 97.5(2) ?
C7 N1 C8 . . 120.4(4) ?
C7 N1 C15 . . 117.5(4) ?
C15 N1 C8 . . 119.8(3) ?
C2 C1 S1 . . 120.2(4) ?
C2 C1 C6 . . 121.6(4) ?
C6 C1 S1 . . 118.2(3) ?
C1 C2 H2 . . 120.6 ?
C1 C2 C3 . . 118.7(5) ?
C3 C2 H2 . . 120.6 ?
C2 C3 H3 . . 119.7 ?
C4 C3 C2 . . 120.6(4) ?
C4 C3 H3 . . 119.7 ?
C3 C4 H4 . . 119.8 ?
C3 C4 C5 . . 120.5(4) ?
C5 C4 H4 . . 119.8 ?
C4 C5 H5 . . 119.9 ?
C4 C5 C6 . . 120.2(5) ?
C6 C5 H5 . . 119.9 ?
C1 C6 C7 . . 123.9(4) ?
C5 C6 C1 . . 118.3(4) ?
C5 C6 C7 . . 117.8(4) ?
O3 C7 N1 . . 121.6(4) ?
O3 C7 C6 . . 119.8(4) ?
N1 C7 C6 . . 118.6(4) ?
S1 C8 H8 . . 107.6 ?
N1 C8 S1 . . 108.3(3) ?
N1 C8 H8 . . 107.6 ?
N1 C8 C9 . . 116.0(4) ?
C9 C8 S1 . . 109.3(3) ?
C9 C8 H8 . . 107.6 ?
C10 C9 C8 . . 121.2(4) ?
C10 C9 C14 . . 120.1(4) ?
C14 C9 C8 . . 118.6(4) ?
C9 C10 H10 . . 120.3 ?
C9 C10 C11 . . 119.4(5) ?
C11 C10 H10 . . 120.3 ?
C10 C11 H11 . . 119.8 ?
C12 C11 C10 . . 120.3(5) ?
C12 C11 H11 . . 119.8 ?
C11 C12 H12 . . 120.1 ?
C13 C12 C11 . . 119.8(5) ?
C13 C12 H12 . . 120.1 ?
C12 C13 H13 . . 119.7 ?
C12 C13 C14 . . 120.6(5) ?
C14 C13 H13 . . 119.7 ?
C9 C14 H14 . . 120.1 ?
C13 C14 C9 . . 119.7(5) ?
C13 C14 H14 . . 120.1 ?
C16 C15 N1 . . 119.7(4) ?
C16 C15 C20 . . 121.6(5) ?
C20 C15 N1 . . 118.7(4) ?
C15 C16 H16 . . 120.4 ?
C15 C16 C17 . . 119.3(5) ?
C17 C16 H16 . . 120.4 ?
C16 C17 H17 . . 119.9 ?
C18 C17 C16 . . 120.3(5) ?
C18 C17 H17 . . 119.9 ?
C17 C18 H18 . . 120.0 ?
C17 C18 C19 . . 119.9(5) ?
C19 C18 H18 . . 120.0 ?
C18 C19 H19 . . 119.6 ?
C18 C19 C20 . . 120.8(6) ?
C20 C19 H19 . . 119.6 ?
C15 C20 C19 . . 118.2(5) ?
C15 C20 H20 . . 120.9 ?
C19 C20 H20 . . 120.9 ?
O4 S2 C21 . . 109.8(2) ?
O4 S2 C28 . . 111.0(2) ?
O5 S2 O4 . . 117.8(2) ?
O5 S2 C21 . . 109.3(2) ?
O5 S2 C28 . . 109.2(2) ?
C21 S2 C28 . . 97.9(2) ?
C27 N2 C28 . . 121.2(4) ?
C27 N2 C35 . . 117.1(4) ?
C35 N2 C28 . . 119.0(3) ?
C22 C21 S2 . . 119.0(3) ?
C22 C21 C26 . . 122.5(4) ?
C26 C21 S2 . . 118.5(3) ?
C21 C22 H22 . . 120.7 ?
C21 C22 C23 . . 118.6(4) ?
C23 C22 H22 . . 120.7 ?
C22 C23 H23 . . 119.8 ?
C24 C23 C22 . . 120.4(4) ?
C24 C23 H23 . . 119.8 ?
C23 C24 H24 . . 119.7 ?
C23 C24 C25 . . 120.5(4) ?
C25 C24 H24 . . 119.7 ?
C24 C25 H25 . . 119.9 ?
C24 C25 C26 . . 120.3(4) ?
C26 C25 H25 . . 119.9 ?
C21 C26 C25 . . 117.7(4) ?
C21 C26 C27 . . 124.4(4) ?
C25 C26 C27 . . 117.9(4) ?
O6 C27 N2 . . 122.1(4) ?
O6 C27 C26 . . 119.9(4) ?
N2 C27 C26 . . 117.9(4) ?
S2 C28 H28 . . 107.4 ?
N2 C28 S2 . . 108.2(3) ?
N2 C28 H28 . . 107.4 ?
N2 C28 C29 . . 116.3(4) ?
C29 C28 S2 . . 109.7(3) ?
C29 C28 H28 . . 107.4 ?
C30 C29 C28 . . 122.3(5) ?
C30 C29 C34 . . 119.4(5) ?
C34 C29 C28 . . 118.2(5) ?
C29 C30 H30 . . 120.0 ?
C31 C30 C29 . . 119.9(6) ?
C31 C30 H30 . . 120.0 ?
C30 C31 H31 . . 119.8 ?
C30 C31 C32 . . 120.4(6) ?
C32 C31 H31 . . 119.8 ?
C31 C32 H32 . . 120.1 ?
C33 C32 C31 . . 119.8(5) ?
C33 C32 H32 . . 120.1 ?
C32 C33 H33 . . 119.7 ?
C32 C33 C34 . . 120.6(6) ?
C34 C33 H33 . . 119.7 ?
C29 C34 H34 . . 120.1 ?
C33 C34 C29 . . 119.8(6) ?
C33 C34 H34 . . 120.1 ?
C36 C35 N2 . . 119.2(4) ?
C36 C35 C40 . . 121.5(5) ?
C40 C35 N2 . . 119.3(4) ?
C35 C36 H36 . . 120.4 ?
C35 C36 C37 . . 119.2(5) ?
C37 C36 H36 . . 120.4 ?
C36 C37 H37 . . 120.3 ?
C38 C37 C36 . . 119.4(6) ?
C38 C37 H37 . . 120.3 ?
C37 C38 H38 . . 119.3 ?
C39 C38 C37 . . 121.3(6) ?
C39 C38 H38 . . 119.3 ?
C38 C39 H39 . . 120.4 ?
C38 C39 C40 . . 119.2(6) ?
C40 C39 H39 . . 120.4 ?
C35 C40 C39 . . 119.4(6) ?
C35 C40 H40 . . 120.3 ?
C39 C40 H40 . . 120.3 ?

loop_
_geom_bond_atom_site_label_1
_geom_bond_atom_site_label_2
_geom_bond_site_symmetry_2
_geom_bond_distance
_geom_bond_publ_flag
S1 O1 . 1.436(4) ?
S1 O2 . 1.425(3) ?
S1 C1 . 1.756(4) ?
S1 C8 . 1.806(5) ?
O3 C7 . 1.239(5) ?
N1 C7 . 1.372(5) ?
N1 C8 . 1.459(5) ?
N1 C15 . 1.458(5) ?
C1 C2 . 1.383(6) ?
C1 C6 . 1.405(6) ?
C2 H2 . 0.9500 ?
C2 C3 . 1.387(7) ?
C3 H3 . 0.9500 ?
C3 C4 . 1.378(7) ?
C4 H4 . 0.9500 ?
C4 C5 . 1.390(6) ?
C5 H5 . 0.9500 ?
C5 C6 . 1.390(6) ?
C6 C7 . 1.494(6) ?
C8 H8 . 1.0000 ?
C8 C9 . 1.510(5) ?
C9 C10 . 1.386(6) ?
C9 C14 . 1.387(7) ?
C10 H10 . 0.9500 ?
C10 C11 . 1.398(6) ?
C11 H11 . 0.9500 ?
C11 C12 . 1.379(7) ?
C12 H12 . 0.9500 ?
C12 C13 . 1.375(7) ?
C13 H13 . 0.9500 ?
C13 C14 . 1.385(6) ?
C14 H14 . 0.9500 ?
C15 C16 . 1.370(6) ?
C15 C20 . 1.375(7) ?
C16 H16 . 0.9500 ?
C16 C17 . 1.388(7) ?
C17 H17 . 0.9500 ?
C17 C18 . 1.370(9) ?
C18 H18 . 0.9500 ?
C18 C19 . 1.370(9) ?
C19 H19 . 0.9500 ?
C19 C20 . 1.397(7) ?
C20 H20 . 0.9500 ?
S2 O4 . 1.442(4) ?
S2 O5 . 1.429(3) ?
S2 C21 . 1.760(4) ?
S2 C28 . 1.805(4) ?
O6 C27 . 1.224(5) ?
N2 C27 . 1.370(5) ?
N2 C28 . 1.455(5) ?
N2 C35 . 1.454(5) ?
C21 C22 . 1.385(6) ?
C21 C26 . 1.393(6) ?
C22 H22 . 0.9500 ?
C22 C23 . 1.386(6) ?
C23 H23 . 0.9500 ?
C23 C24 . 1.380(7) ?
C24 H24 . 0.9500 ?
C24 C25 . 1.392(6) ?
C25 H25 . 0.9500 ?
C25 C26 . 1.397(6) ?
C26 C27 . 1.502(6) ?
C28 H28 . 1.0000 ?
C28 C29 . 1.514(6) ?
C29 C30 . 1.387(7) ?
C29 C34 . 1.399(7) ?
C30 H30 . 0.9500 ?
C30 C31 . 1.383(7) ?
C31 H31 . 0.9500 ?
C31 C32 . 1.387(9) ?
C32 H32 . 0.9500 ?
C32 C33 . 1.370(9) ?
C33 H33 . 0.9500 ?
C33 C34 . 1.383(7) ?
C34 H34 . 0.9500 ?
C35 C36 . 1.369(7) ?
C35 C40 . 1.383(6) ?
C36 H36 . 0.9500 ?
C36 C37 . 1.391(7) ?
C37 H37 . 0.9500 ?
C37 C38 . 1.381(9) ?
C38 H38 . 0.9500 ?
C38 C39 . 1.375(9) ?
C39 H39 . 0.9500 ?
C39 C40 . 1.387(7) ?
C40 H40 . 0.9500 ?

loop_
_geom_hbond_atom_site_label_D
_geom_hbond_atom_site_label_H
_geom_hbond_atom_site_label_A
_geom_hbond_site_symmetry_A
_geom_hbond_distance_DH
_geom_hbond_distance_HA
_geom_hbond_distance_DA
_geom_hbond_angle_DHA
_geom_hbond_publ_flag
C3 H3 O5 3_666 0.95 2.65 3.353(6) 131 yes
C8 H8 O6 1_655 1.00 2.29 3.070(6) 134 yes
C16 H16 O6 1_655 0.95 2.67 3.410(6) 135 yes
C20 H20 O6 . 0.95 2.61 3.422(6) 144 yes
C28 H28 O3 . 1.00 2.31 3.096(5) 135 yes
C36 H36 O3 1_455 0.95 2.62 3.412(6) 141 yes
C40 H40 O3 . 0.95 2.73 3.473(7) 136 yes

loop_
_geom_torsion_atom_site_label_1
_geom_torsion_atom_site_label_2
_geom_torsion_atom_site_label_3
_geom_torsion_atom_site_label_4
_geom_torsion_site_symmetry_1
_geom_torsion_site_symmetry_2
_geom_torsion_site_symmetry_3
_geom_torsion_site_symmetry_4
_geom_torsion
_geom_torsion_publ_flag
S1 C1 C2 C3 . . . . 178.8(4) ?
S1 C1 C6 C5 . . . . -179.3(4) ?
S1 C1 C6 C7 . . . . 2.4(6) ?
S1 C8 C9 C10 . . . . 65.3(5) ?
S1 C8 C9 C14 . . . . -111.2(4) ?
O1 S1 C1 C2 . . . . 98.3(4) ?
O1 S1 C1 C6 . . . . -81.6(4) ?
O1 S1 C8 N1 . . . . 55.2(3) ?
O1 S1 C8 C9 . . . . -72.2(4) ?
O2 S1 C1 C2 . . . . -33.3(5) ?
O2 S1 C1 C6 . . . . 146.8(4) ?
O2 S1 C8 N1 . . . . -173.1(3) ?
O2 S1 C8 C9 . . . . 59.6(4) ?
N1 C8 C9 C10 . . . . -57.5(6) ?
N1 C8 C9 C14 . . . . 125.9(5) ?
N1 C15 C16 C17 . . . . 177.7(4) ?
N1 C15 C20 C19 . . . . -178.0(4) ?
C1 S1 C8 N1 . . . . -59.9(3) ?
C1 S1 C8 C9 . . . . 172.8(3) ?
C1 C2 C3 C4 . . . . 1.5(8) ?
C1 C6 C7 O3 . . . . 159.3(4) ?
C1 C6 C7 N1 . . . . -18.8(7) ?
C2 C1 C6 C5 . . . . 0.8(7) ?
C2 C1 C6 C7 . . . . -177.5(4) ?
C2 C3 C4 C5 . . . . -1.3(8) ?
C3 C4 C5 C6 . . . . 0.9(8) ?
C4 C5 C6 C1 . . . . -0.6(7) ?
C4 C5 C6 C7 . . . . 177.8(4) ?
C5 C6 C7 O3 . . . . -19.0(7) ?
C5 C6 C7 N1 . . . . 162.8(4) ?
C6 C1 C2 C3 . . . . -1.3(7) ?
C7 N1 C8 S1 . . . . 56.4(5) ?
C7 N1 C8 C9 . . . . 179.8(4) ?
C7 N1 C15 C16 . . . . 100.3(5) ?
C7 N1 C15 C20 . . . . -80.1(5) ?
C8 S1 C1 C2 . . . . -146.7(4) ?
C8 S1 C1 C6 . . . . 33.4(4) ?
C8 N1 C7 O3 . . . . 167.2(4) ?
C8 N1 C7 C6 . . . . -14.7(6) ?
C8 N1 C15 C16 . . . . -62.6(5) ?
C8 N1 C15 C20 . . . . 117.0(5) ?
C8 C9 C10 C11 . . . . -176.0(4) ?
C8 C9 C14 C13 . . . . 176.6(4) ?
C9 C10 C11 C12 . . . . -1.0(7) ?
C10 C9 C14 C13 . . . . 0.0(7) ?
C10 C11 C12 C13 . . . . 1.0(7) ?
C11 C12 C13 C14 . . . . -0.5(7) ?
C12 C13 C14 C9 . . . . 0.0(7) ?
C14 C9 C10 C11 . . . . 0.5(7) ?
C15 N1 C7 O3 . . . . 4.4(7) ?
C15 N1 C7 C6 . . . . -177.5(4) ?
C15 N1 C8 S1 . . . . -141.2(3) ?
C15 N1 C8 C9 . . . . -17.8(6) ?
C15 C16 C17 C18 . . . . 0.7(8) ?
C16 C15 C20 C19 . . . . 1.5(7) ?
C16 C17 C18 C19 . . . . 0.7(8) ?
C17 C18 C19 C20 . . . . -1.0(8) ?
C18 C19 C20 C15 . . . . -0.1(7) ?
C20 C15 C16 C17 . . . . -1.8(7) ?
S2 C21 C22 C23 . . . . 179.2(4) ?
S2 C21 C26 C25 . . . . 179.8(3) ?
S2 C21 C26 C27 . . . . -1.2(7) ?
S2 C28 C29 C30 . . . . -62.1(5) ?
S2 C28 C29 C34 . . . . 114.8(4) ?
O4 S2 C21 C22 . . . . -95.0(4) ?
O4 S2 C21 C26 . . . . 82.9(4) ?
O4 S2 C28 N2 . . . . -56.2(3) ?
O4 S2 C28 C29 . . . . 71.6(4) ?
O5 S2 C21 C22 . . . . 35.7(4) ?
O5 S2 C21 C26 . . . . -146.4(4) ?
O5 S2 C28 N2 . . . . 172.3(3) ?
O5 S2 C28 C29 . . . . -59.9(4) ?
N2 C28 C29 C30 . . . . 61.0(6) ?
N2 C28 C29 C34 . . . . -122.0(5) ?
N2 C35 C36 C37 . . . . 177.2(5) ?
N2 C35 C40 C39 . . . . -177.1(5) ?
C21 S2 C28 N2 . . . . 58.7(3) ?
C21 S2 C28 C29 . . . . -173.5(4) ?
C21 C22 C23 C24 . . . . -0.3(8) ?
C21 C26 C27 O6 . . . . -161.4(4) ?
C21 C26 C27 N2 . . . . 15.7(7) ?
C22 C21 C26 C25 . . . . -2.4(7) ?
C22 C21 C26 C27 . . . . 176.6(4) ?
C22 C23 C24 C25 . . . . 0.3(8) ?
C23 C24 C25 C26 . . . . -1.3(7) ?
C24 C25 C26 C21 . . . . 2.3(7) ?
C24 C25 C26 C27 . . . . -176.8(4) ?
C25 C26 C27 O6 . . . . 17.6(7) ?
C25 C26 C27 N2 . . . . -165.3(4) ?
C26 C21 C22 C23 . . . . 1.4(8) ?
C27 N2 C28 S2 . . . . -57.3(5) ?
C27 N2 C28 C29 . . . . 178.8(4) ?
C27 N2 C35 C36 . . . . 83.8(5) ?
C27 N2 C35 C40 . . . . -97.7(5) ?
C28 S2 C21 C22 . . . . 149.2(4) ?
C28 S2 C21 C26 . . . . -32.9(4) ?
C28 N2 C27 O6 . . . . -165.2(4) ?
C28 N2 C27 C26 . . . . 17.7(6) ?
C28 N2 C35 C36 . . . . -114.4(5) ?
C28 N2 C35 C40 . . . . 64.1(6) ?
C28 C29 C30 C31 . . . . 177.1(4) ?
C28 C29 C34 C33 . . . . -177.5(5) ?
C29 C30 C31 C32 . . . . -0.6(8) ?
C30 C29 C34 C33 . . . . -0.5(7) ?
C30 C31 C32 C33 . . . . 1.4(9) ?
C31 C32 C33 C34 . . . . -1.7(9) ?
C32 C33 C34 C29 . . . . 1.2(8) ?
C34 C29 C30 C31 . . . . 0.2(7) ?
C35 N2 C27 O6 . . . . -3.8(7) ?
C35 N2 C27 C26 . . . . 179.1(4) ?
C35 N2 C28 S2 . . . . 141.6(3) ?
C35 N2 C28 C29 . . . . 17.7(6) ?
C35 C36 C37 C38 . . . . 0.1(8) ?
C36 C35 C40 C39 . . . . 1.4(8) ?
C36 C37 C38 C39 . . . . 1.2(10) ?
C37 C38 C39 C40 . . . . -1.1(10) ?
C38 C39 C40 C35 . . . . -0.1(9) ?
C40 C35 C36 C37 . . . . -1.3(8) ?

_cod_database_fobs_code 2312054
